data_2023280
loop_
_publ_author_name
'Lamssane, Houda'
'Haoudi, Amal'
'Kartah, Badr Eddine'
'Mazzah, Ahmed'
'Mague, Joel T.'
'H\"okelek, Tuncer'
'Kandri Rodi, Youssef'
'Sebbar, Nada Kheira'

_publ_section_title
;
 Crystal structure and Hirshfeld surface analyses, crystal voids,
 intermolecular interaction energies and energy frameworks of
 3-benzyl-1-(3-bromopropyl)-5,5-diphenylimidazolidine-2,4-dione
;
_journal_coeditor_code JY2051
_journal_issue 11
_journal_name_full 'Acta Crystallographica Section E Crystallographic Communications'
_journal_page_first 1118
_journal_page_last 1124
_journal_paper_doi 10.1107/S2056989024009228
_journal_volume 80
_journal_year 2024
_chemical_formula_iupac 'C25 H23 Br N2 O2'
_chemical_formula_moiety 'C25 H23 Br N2 O2'
_chemical_formula_sum 'C25 H23 Br N2 O2'
_chemical_formula_weight 463.36
_chemical_name_systematic
;
3-Benzyl-1-(3-bromopropyl)-5,5-diphenylimidazolidine-2,4-dione
;
_space_group_crystal_system monoclinic
_space_group_IT_number 14
_space_group_name_Hall '-P 2ybc'
_space_group_name_H-M_alt 'P 1 21/c 1'
_atom_sites_solution_hydrogens geom
_atom_sites_solution_primary dual
_atom_sites_solution_secondary difmap
_audit_creation_method SHELXL-2019/1
_cell_angle_alpha 90
_cell_angle_beta 93.2700(10)
_cell_angle_gamma 90
_cell_formula_units_Z 4
_cell_length_a 9.4306(3)
_cell_length_b 8.5084(3)
_cell_length_c 26.7891(10)
_cell_measurement_reflns_used 9871
_cell_measurement_temperature 150(2)
_cell_measurement_theta_max 74.5916
_cell_measurement_theta_min 3.3049
_cell_volume 2146.04(13)
_computing_cell_refinement
;
<i>SAINT</i> (Bruker, 2021)
;
_computing_data_collection
;
<i>APEX4</i> (Bruker, 2021)
;
_computing_data_reduction
;
<i>SAINT</i> (Bruker, 2021)
;
_computing_molecular_graphics
;
<i>DIAMOND</i> (Brandenburg & Putz, 2012)
;
_computing_publication_material
;
<i>SHELXTL</i> (Sheldrick, 2008)
;
_computing_structure_refinement
;
<i>SHELXL2025a</i> (L\"ubben <i>et al.</i>, 2019)
;
_computing_structure_solution
;
<i>SHELXT2015a</i> (Sheldrick, 2015)
;
_diffrn_ambient_temperature 150(2)
_diffrn_detector_area_resol_mean 7.3910
_diffrn_measured_fraction_theta_full 0.990
_diffrn_measured_fraction_theta_max 0.989
_diffrn_measurement_device 'Bruker D8 VENTURE PHOTON 3 CPAD'
_diffrn_measurement_device_type 'Bruker D8 VENTURE PHOTON 3 CPAD'
_diffrn_measurement_method '\f and \w scans'
_diffrn_radiation_monochromator mirror
_diffrn_radiation_type CuK\a
_diffrn_radiation_wavelength 1.54178
_diffrn_reflns_av_R_equivalents 0.0281
_diffrn_reflns_av_unetI/netI 0.0099
_diffrn_reflns_limit_h_max 11
_diffrn_reflns_limit_h_min -11
_diffrn_reflns_limit_k_max 10
_diffrn_reflns_limit_k_min -10
_diffrn_reflns_limit_l_max 33
_diffrn_reflns_limit_l_min -33
_diffrn_reflns_number 87214
_diffrn_reflns_theta_full 72.000
_diffrn_reflns_theta_max 74.583
_diffrn_reflns_theta_min 3.305
_diffrn_source 'INCOATEC I\mS micro----focus source'
_diffrn_source_current 1.0
_diffrn_source_power 0.05
_diffrn_source_voltage 50
_exptl_absorpt_coefficient_mu 2.799
_exptl_absorpt_correction_T_max 0.75
_exptl_absorpt_correction_T_min 0.69
_exptl_absorpt_correction_type multi-scan
_exptl_absorpt_process_details
;
(<i>SADABS</i>; Krause <i>et al.</i>, 2015)
;
_exptl_crystal_colour colourless
_exptl_crystal_density_diffrn 1.434
_exptl_crystal_density_method 'not measured'
_exptl_crystal_description block
_exptl_crystal_F_000 952
_exptl_crystal_size_max 0.132
_exptl_crystal_size_mid 0.112
_exptl_crystal_size_min 0.110
_refine_diff_density_max 0.345
_refine_diff_density_min -0.391
_refine_ls_extinction_method none
_refine_ls_goodness_of_fit_ref 1.053
_refine_ls_hydrogen_treatment constr
_refine_ls_matrix_type full
_refine_ls_number_parameters 271
_refine_ls_number_reflns 4348
_refine_ls_number_restraints 0
_refine_ls_restrained_S_all 1.053
_refine_ls_R_factor_all 0.0239
_refine_ls_R_factor_gt 0.0236
_refine_ls_shift/su_max 0.004
_refine_ls_shift/su_mean 0.000
_refine_ls_structure_factor_coef Fsqd
_refine_ls_weighting_details 'w=1/[\s^2^(Fo^2^)+(0.0239P)^2^+1.2411P] where P=(Fo^2^+2Fc^2^)/3'
_refine_ls_weighting_scheme calc
_refine_ls_wR_factor_gt 0.0593
_refine_ls_wR_factor_ref 0.0595
_reflns_number_gt 4262
_reflns_number_total 4348
_reflns_threshold_expression 'I > 2\s(I)'
_cod_data_source_file jy2051.cif
_cod_data_source_block I
_cod_depositor_comments 'Adding full bibliography for 2023280.cif.'
_cod_original_sg_symbol_H-M 'P 21/c'
_cod_database_code 2023280
_shelx_space_group_comment
;
The symmetry employed for this shelxl refinement is uniquely defined
by the following loop, which should always be used as a source of
symmetry information in preference to the above space-group names.
They are only intended as comments.
;
_shelx_estimated_absorpt_t_min 0.709
_shelx_estimated_absorpt_t_max 0.748

loop_
_space_group_symop_operation_xyz
'x, y, z'
'-x, y+1/2, -z+1/2'
'-x, -y, -z'
'x, -y-1/2, z-1/2'

loop_
_atom_site_type_symbol
_atom_site_label
_atom_site_fract_x
_atom_site_fract_y
_atom_site_fract_z
_atom_site_U_iso_or_equiv
_atom_site_adp_type
_atom_site_calc_flag
_atom_site_occupancy
_atom_site_disorder_assembly
_atom_site_disorder_group
Br Br1 0.63895(2) 1.19589(2) 0.56429(2) 0.03559(6) Uani d 1 . .
O O1 0.23072(9) 0.41429(10) 0.66257(3) 0.02231(18) Uani d 1 . .
O O2 0.10937(12) 0.85648(13) 0.57357(4) 0.0371(2) Uani d 1 . .
N N1 0.13721(11) 0.61386(13) 0.61309(4) 0.0222(2) Uani d 1 . .
N N2 0.25962(11) 0.81958(12) 0.64354(4) 0.0218(2) Uani d 1 . .
C C1 0.29725(13) 0.69120(14) 0.67837(4) 0.0189(2) Uani d 1 . .
C C2 0.22121(12) 0.55173(15) 0.65126(4) 0.0189(2) Uani d 1 . .
C C3 0.16363(14) 0.77601(16) 0.60666(5) 0.0249(3) Uani d 1 . .
C C4 0.45740(13) 0.66583(14) 0.68382(5) 0.0198(2) Uani d 1 . .
C C5 0.52555(14) 0.58925(16) 0.64591(5) 0.0256(3) Uani d 1 . .
H H5 0.471139 0.548166 0.617953 0.031 Uiso calc 1 . .
C C6 0.67213(15) 0.57249(18) 0.64864(6) 0.0320(3) Uani d 1 . .
H H6 0.717723 0.520761 0.622523 0.038 Uiso calc 1 . .
C C7 0.75206(14) 0.63127(17) 0.68951(6) 0.0314(3) Uani d 1 . .
H H7 0.852430 0.619850 0.691417 0.038 Uiso calc 1 . .
C C8 0.68546(15) 0.70657(16) 0.72751(5) 0.0286(3) Uani d 1 . .
H H8 0.740099 0.745919 0.755670 0.034 Uiso calc 1 . .
C C9 0.53839(14) 0.72480(16) 0.72455(5) 0.0243(3) Uani d 1 . .
H H9 0.493245 0.777830 0.750515 0.029 Uiso calc 1 . .
C C10 0.22387(13) 0.70770(14) 0.72776(5) 0.0206(2) Uani d 1 . .
C C11 0.11328(14) 0.81385(16) 0.73237(5) 0.0260(3) Uani d 1 . .
H H11 0.089411 0.885625 0.706059 0.031 Uiso calc 1 . .
C C12 0.03746(15) 0.81517(18) 0.77547(6) 0.0315(3) Uani d 1 . .
H H12 -0.037298 0.888758 0.778555 0.038 Uiso calc 1 . .
C C13 0.07011(16) 0.71037(18) 0.81373(5) 0.0331(3) Uani d 1 . .
H H13 0.017278 0.710944 0.842878 0.040 Uiso calc 1 . .
C C14 0.18033(16) 0.60422(18) 0.80946(5) 0.0312(3) Uani d 1 . .
H H14 0.203268 0.532104 0.835765 0.037 Uiso calc 1 . .
C C15 0.25732(14) 0.60323(16) 0.76670(5) 0.0252(3) Uani d 1 . .
H H15 0.333213 0.530848 0.764033 0.030 Uiso calc 1 . .
C C16 0.04615(13) 0.52076(16) 0.57837(5) 0.0249(3) Uani d 1 . .
H H16A -0.014958 0.592296 0.557440 0.030 Uiso calc 1 . .
H H16B -0.016421 0.453160 0.597633 0.030 Uiso calc 1 . .
C C17 0.13128(14) 0.41896(16) 0.54494(5) 0.0235(3) Uani d 1 . .
C C18 0.24295(15) 0.48328(17) 0.51974(5) 0.0276(3) Uani d 1 . .
H H18 0.265958 0.591359 0.523930 0.033 Uiso calc 1 . .
C C19 0.32050(16) 0.39077(19) 0.48868(5) 0.0323(3) Uani d 1 . .
H H19 0.396777 0.435428 0.471840 0.039 Uiso calc 1 . .
C C20 0.28716(17) 0.23303(19) 0.48208(6) 0.0346(3) Uani d 1 . .
H H20 0.340292 0.169796 0.460658 0.042 Uiso calc 1 . .
C C21 0.17633(18) 0.16807(18) 0.50677(5) 0.0342(3) Uani d 1 . .
H H21 0.153035 0.060211 0.502189 0.041 Uiso calc 1 . .
C C22 0.09907(15) 0.26050(17) 0.53826(5) 0.0292(3) Uani d 1 . .
H H22 0.023634 0.215106 0.555364 0.035 Uiso calc 1 . .
C C23 0.31763(14) 0.97844(15) 0.64620(5) 0.0250(3) Uani d 1 . .
H H23A 0.354179 1.000408 0.680878 0.030 Uiso calc 1 . .
H H23B 0.241029 1.054855 0.637461 0.030 Uiso calc 1 . .
C C24 0.43793(14) 0.99988(15) 0.61061(5) 0.0269(3) Uani d 1 . .
H H24A 0.520223 0.934448 0.622133 0.032 Uiso calc 1 . .
H H24B 0.405496 0.964347 0.576670 0.032 Uiso calc 1 . .
C C25 0.48288(16) 1.17047(16) 0.60868(6) 0.0298(3) Uani d 1 . .
H H25A 0.513553 1.206741 0.642713 0.036 Uiso calc 1 . .
H H25B 0.401208 1.235731 0.596448 0.036 Uiso calc 1 . .

loop_
_atom_site_aniso_label
_atom_site_aniso_U_11
_atom_site_aniso_U_22
_atom_site_aniso_U_33
_atom_site_aniso_U_12
_atom_site_aniso_U_13
_atom_site_aniso_U_23
Br1 0.03717(10) 0.03173(10) 0.03858(10) -0.00687(6) 0.00825(7) 0.00692(6)
O1 0.0252(4) 0.0202(4) 0.0217(4) -0.0023(3) 0.0024(3) 0.0009(3)
O2 0.0411(6) 0.0316(5) 0.0369(6) -0.0024(5) -0.0134(5) 0.0119(5)
N1 0.0225(5) 0.0231(5) 0.0205(5) -0.0024(4) -0.0028(4) 0.0013(4)
N2 0.0230(5) 0.0189(5) 0.0232(5) -0.0012(4) -0.0008(4) 0.0031(4)
C1 0.0193(6) 0.0180(6) 0.0193(6) -0.0002(4) 0.0007(4) 0.0001(4)
C2 0.0174(5) 0.0225(6) 0.0171(5) -0.0013(5) 0.0039(4) -0.0006(5)
C3 0.0243(6) 0.0246(6) 0.0257(6) -0.0009(5) 0.0004(5) 0.0029(5)
C4 0.0194(6) 0.0178(5) 0.0223(6) -0.0008(4) 0.0012(4) 0.0022(5)
C5 0.0226(6) 0.0276(7) 0.0264(6) -0.0003(5) 0.0010(5) -0.0044(5)
C6 0.0242(7) 0.0330(7) 0.0391(8) 0.0035(6) 0.0060(6) -0.0065(6)
C7 0.0195(6) 0.0284(7) 0.0459(8) 0.0013(5) -0.0011(6) 0.0017(6)
C8 0.0245(7) 0.0278(7) 0.0328(7) -0.0044(5) -0.0061(5) 0.0016(5)
C9 0.0244(6) 0.0232(6) 0.0253(6) -0.0023(5) 0.0004(5) -0.0016(5)
C10 0.0192(6) 0.0218(6) 0.0209(6) -0.0030(5) 0.0012(5) -0.0045(5)
C11 0.0212(6) 0.0270(7) 0.0297(7) -0.0002(5) 0.0009(5) -0.0047(5)
C12 0.0213(6) 0.0356(8) 0.0381(8) -0.0021(5) 0.0067(6) -0.0137(6)
C13 0.0302(7) 0.0425(8) 0.0277(7) -0.0122(6) 0.0106(6) -0.0134(6)
C14 0.0364(7) 0.0369(8) 0.0207(6) -0.0091(6) 0.0030(5) -0.0016(6)
C15 0.0262(6) 0.0265(7) 0.0231(6) -0.0011(5) 0.0017(5) -0.0017(5)
C16 0.0224(6) 0.0296(7) 0.0223(6) -0.0056(5) -0.0037(5) 0.0000(5)
C17 0.0250(6) 0.0273(7) 0.0177(6) -0.0035(5) -0.0050(5) 0.0026(5)
C18 0.0311(7) 0.0268(7) 0.0247(6) -0.0063(5) -0.0002(5) 0.0011(5)
C19 0.0314(7) 0.0376(8) 0.0280(7) -0.0041(6) 0.0035(5) 0.0012(6)
C20 0.0405(8) 0.0342(8) 0.0290(7) 0.0056(6) 0.0001(6) -0.0024(6)
C21 0.0472(9) 0.0244(7) 0.0302(7) -0.0019(6) -0.0040(6) 0.0010(6)
C22 0.0346(7) 0.0284(7) 0.0240(6) -0.0077(6) -0.0029(5) 0.0036(5)
C23 0.0270(6) 0.0181(6) 0.0300(6) -0.0008(5) 0.0021(5) -0.0001(5)
C24 0.0290(7) 0.0205(6) 0.0316(7) -0.0018(5) 0.0048(5) 0.0009(5)
C25 0.0322(7) 0.0231(7) 0.0346(7) -0.0029(5) 0.0063(6) 0.0024(6)

loop_
_atom_type_symbol
_atom_type_description
_atom_type_scat_dispersion_real
_atom_type_scat_dispersion_imag
_atom_type_scat_source
C C 0.0181 0.0091 'International Tables Vol C Tables 4.2.6.8 and 6.1.1.4'
H H 0.0000 0.0000 'International Tables Vol C Tables 4.2.6.8 and 6.1.1.4'
Br Br -0.6763 1.2805 'International Tables Vol C Tables 4.2.6.8 and 6.1.1.4'
N N 0.0311 0.0180 'International Tables Vol C Tables 4.2.6.8 and 6.1.1.4'
O O 0.0492 0.0322 'International Tables Vol C Tables 4.2.6.8 and 6.1.1.4'

loop_
_geom_angle_atom_site_label_1
_geom_angle_atom_site_label_2
_geom_angle_atom_site_label_3
_geom_angle_site_symmetry_1
_geom_angle_site_symmetry_3
_geom_angle
_geom_angle_publ_flag
C2 N1 C3 . . 111.75(10) ?
C2 N1 C16 . . 124.18(11) ?
C3 N1 C16 . . 123.51(11) ?
C3 N2 C23 . . 121.54(11) ?
C3 N2 C1 . . 112.83(10) ?
C23 N2 C1 . . 125.63(10) ?
N2 C1 C4 . . 111.64(10) ?
N2 C1 C10 . . 112.08(10) ?
C4 C1 C10 . . 115.06(10) ?
N2 C1 C2 . . 100.59(9) ?
C4 C1 C2 . . 111.51(10) ?
C10 C1 C2 . . 104.80(9) ?
O1 C2 N1 . . 126.43(11) ?
O1 C2 C1 . . 126.76(11) ?
N1 C2 C1 . . 106.78(10) ?
O2 C3 N2 . . 128.11(13) ?
O2 C3 N1 . . 124.82(12) ?
N2 C3 N1 . . 107.07(11) ?
C9 C4 C5 . . 119.03(12) ?
C9 C4 C1 . . 121.41(11) ?
C5 C4 C1 . . 119.47(11) ?
C6 C5 C4 . . 120.59(12) ?
C6 C5 H5 . . 119.7 ?
C4 C5 H5 . . 119.7 ?
C7 C6 C5 . . 119.98(13) ?
C7 C6 H6 . . 120.0 ?
C5 C6 H6 . . 120.0 ?
C8 C7 C6 . . 119.92(13) ?
C8 C7 H7 . . 120.0 ?
C6 C7 H7 . . 120.0 ?
C7 C8 C9 . . 120.13(13) ?
C7 C8 H8 . . 119.9 ?
C9 C8 H8 . . 119.9 ?
C4 C9 C8 . . 120.35(12) ?
C4 C9 H9 . . 119.8 ?
C8 C9 H9 . . 119.8 ?
C11 C10 C15 . . 119.14(12) ?
C11 C10 C1 . . 120.90(11) ?
C15 C10 C1 . . 119.57(11) ?
C10 C11 C12 . . 120.15(13) ?
C10 C11 H11 . . 119.9 ?
C12 C11 H11 . . 119.9 ?
C13 C12 C11 . . 120.48(13) ?
C13 C12 H12 . . 119.8 ?
C11 C12 H12 . . 119.8 ?
C12 C13 C14 . . 119.75(13) ?
C12 C13 H13 . . 120.1 ?
C14 C13 H13 . . 120.1 ?
C13 C14 C15 . . 120.06(14) ?
C13 C14 H14 . . 120.0 ?
C15 C14 H14 . . 120.0 ?
C14 C15 C10 . . 120.42(13) ?
C14 C15 H15 . . 119.8 ?
C10 C15 H15 . . 119.8 ?
N1 C16 C17 . . 112.04(10) ?
N1 C16 H16A . . 109.2 ?
C17 C16 H16A . . 109.2 ?
N1 C16 H16B . . 109.2 ?
C17 C16 H16B . . 109.2 ?
H16A C16 H16B . . 107.9 ?
C22 C17 C18 . . 118.90(13) ?
C22 C17 C16 . . 120.85(12) ?
C18 C17 C16 . . 120.25(12) ?
C19 C18 C17 . . 120.48(13) ?
C19 C18 H18 . . 119.8 ?
C17 C18 H18 . . 119.8 ?
C18 C19 C20 . . 120.20(14) ?
C18 C19 H19 . . 119.9 ?
C20 C19 H19 . . 119.9 ?
C21 C20 C19 . . 119.82(14) ?
C21 C20 H20 . . 120.1 ?
C19 C20 H20 . . 120.1 ?
C20 C21 C22 . . 120.05(14) ?
C20 C21 H21 . . 120.0 ?
C22 C21 H21 . . 120.0 ?
C21 C22 C17 . . 120.55(13) ?
C21 C22 H22 . . 119.7 ?
C17 C22 H22 . . 119.7 ?
N2 C23 C24 . . 111.62(11) ?
N2 C23 H23A . . 109.3 ?
C24 C23 H23A . . 109.3 ?
N2 C23 H23B . . 109.3 ?
C24 C23 H23B . . 109.3 ?
H23A C23 H23B . . 108.0 ?
C25 C24 C23 . . 110.72(11) ?
C25 C24 H24A . . 109.5 ?
C23 C24 H24A . . 109.5 ?
C25 C24 H24B . . 109.5 ?
C23 C24 H24B . . 109.5 ?
H24A C24 H24B . . 108.1 ?
C24 C25 Br1 . . 110.41(9) ?
C24 C25 H25A . . 109.6 ?
Br1 C25 H25A . . 109.6 ?
C24 C25 H25B . . 109.6 ?
Br1 C25 H25B . . 109.6 ?
H25A C25 H25B . . 108.1 ?

loop_
_geom_bond_atom_site_label_1
_geom_bond_atom_site_label_2
_geom_bond_site_symmetry_2
_geom_bond_distance
_geom_bond_publ_flag
Br1 C25 . 1.9562(14) ?
O1 C2 . 1.2100(15) ?
O2 C3 . 1.2103(17) ?
N1 C2 . 1.3639(16) ?
N1 C3 . 1.4142(17) ?
N1 C16 . 1.4626(16) ?
N2 C3 . 1.3530(17) ?
N2 C23 . 1.4584(16) ?
N2 C1 . 1.4669(15) ?
C1 C4 . 1.5244(16) ?
C1 C10 . 1.5343(17) ?
C1 C2 . 1.5461(16) ?
C4 C9 . 1.3895(18) ?
C4 C5 . 1.3940(18) ?
C5 C6 . 1.3874(19) ?
C5 H5 . 0.9500 ?
C6 C7 . 1.387(2) ?
C6 H6 . 0.9500 ?
C7 C8 . 1.383(2) ?
C7 H7 . 0.9500 ?
C8 C9 . 1.3934(19) ?
C8 H8 . 0.9500 ?
C9 H9 . 0.9500 ?
C10 C11 . 1.3904(18) ?
C10 C15 . 1.3928(18) ?
C11 C12 . 1.392(2) ?
C11 H11 . 0.9500 ?
C12 C13 . 1.380(2) ?
C12 H12 . 0.9500 ?
C13 C14 . 1.387(2) ?
C13 H13 . 0.9500 ?
C14 C15 . 1.3908(18) ?
C14 H14 . 0.9500 ?
C15 H15 . 0.9500 ?
C16 C17 . 1.5095(19) ?
C16 H16A . 0.9900 ?
C16 H16B . 0.9900 ?
C17 C22 . 1.3914(19) ?
C17 C18 . 1.3947(19) ?
C18 C19 . 1.384(2) ?
C18 H18 . 0.9500 ?
C19 C20 . 1.388(2) ?
C19 H19 . 0.9500 ?
C20 C21 . 1.384(2) ?
C20 H20 . 0.9500 ?
C21 C22 . 1.390(2) ?
C21 H21 . 0.9500 ?
C22 H22 . 0.9500 ?
C23 C24 . 1.5339(18) ?
C23 H23A . 0.9900 ?
C23 H23B . 0.9900 ?
C24 C25 . 1.5138(18) ?
C24 H24A . 0.9900 ?
C24 H24B . 0.9900 ?
C25 H25A . 0.9900 ?
C25 H25B . 0.9900 ?

loop_
_geom_contact_atom_site_label_1
_geom_contact_atom_site_label_2
_geom_contact_distance
_geom_contact_site_symmetry_1
_geom_contact_site_symmetry_2
_geom_contact_publ_flag
O1 C5 3.2074(16) . . yes
O1 C15 3.2170(16) . . yes
H12 O1 2.49 . 2_556 yes
H8 O1 2.62 . 2_656 yes
H21 O2 2.63 . 1_545 yes
O2 H23B 2.66 . . yes
O2 H16A 2.56 . . yes
N1 H18 2.75 . . yes
N2 H11 2.45 . . yes
C9 C15 3.1165(19) . . yes
C11 C23 3.3928(19) . . yes
C2 H5 2.57 . . yes
C4 H15 2.76 . . yes
C4 H24A 2.90 . . yes
C9 H15 2.80 . . yes
C10 H9 2.65 . . yes
C12 H8 2.88 . 1_455 yes
C15 H9 2.73 . . yes
C17 H16A 2.90 . 3_566 yes
C23 H11 2.87 . . yes
H16B H22 2.36 . . yes

loop_
_geom_hbond_atom_site_label_D
_geom_hbond_atom_site_label_H
_geom_hbond_atom_site_label_A
_geom_hbond_site_symmetry_A
_geom_hbond_distance_DH
_geom_hbond_distance_HA
_geom_hbond_distance_DA
_geom_hbond_angle_DHA
_geom_hbond_publ_flag
C12 H12 O1 2_556 0.95 2.49 3.2158(17) 133 y
C16 H16A Cg4 3_566 0.99 2.66 3.5901(14) 157 y
C25 H25B Cg4 1_565 0.99 2.89 3.7621(17) 148 y

loop_
_geom_torsion_atom_site_label_1
_geom_torsion_atom_site_label_2
_geom_torsion_atom_site_label_3
_geom_torsion_atom_site_label_4
_geom_torsion_site_symmetry_1
_geom_torsion_site_symmetry_2
_geom_torsion_site_symmetry_3
_geom_torsion_site_symmetry_4
_geom_torsion
_geom_torsion_publ_flag
C3 N2 C1 C4 . . . . 126.19(12) ?
C23 N2 C1 C4 . . . . -52.97(16) ?
C3 N2 C1 C10 . . . . -103.07(12) ?
C23 N2 C1 C10 . . . . 77.77(15) ?
C3 N2 C1 C2 . . . . 7.80(13) ?
C23 N2 C1 C2 . . . . -171.36(11) ?
C3 N1 C2 O1 . . . . -173.26(12) ?
C16 N1 C2 O1 . . . . -1.6(2) ?
C3 N1 C2 C1 . . . . 8.82(13) ?
C16 N1 C2 C1 . . . . -179.55(11) ?
N2 C1 C2 O1 . . . . 172.39(12) ?
C4 C1 C2 O1 . . . . 53.90(16) ?
C10 C1 C2 O1 . . . . -71.20(15) ?
N2 C1 C2 N1 . . . . -9.70(12) ?
C4 C1 C2 N1 . . . . -128.19(10) ?
C10 C1 C2 N1 . . . . 106.71(11) ?
C23 N2 C3 O2 . . . . -3.2(2) ?
C1 N2 C3 O2 . . . . 177.56(14) ?
C23 N2 C3 N1 . . . . 176.11(11) ?
C1 N2 C3 N1 . . . . -3.09(15) ?
C2 N1 C3 O2 . . . . 175.42(13) ?
C16 N1 C3 O2 . . . . 3.7(2) ?
C2 N1 C3 N2 . . . . -3.96(14) ?
C16 N1 C3 N2 . . . . -175.66(11) ?
N2 C1 C4 C9 . . . . 100.21(13) ?
C10 C1 C4 C9 . . . . -28.97(16) ?
C2 C1 C4 C9 . . . . -148.14(12) ?
N2 C1 C4 C5 . . . . -76.28(14) ?
C10 C1 C4 C5 . . . . 154.53(12) ?
C2 C1 C4 C5 . . . . 35.37(15) ?
C9 C4 C5 C6 . . . . -0.2(2) ?
C1 C4 C5 C6 . . . . 176.36(12) ?
C4 C5 C6 C7 . . . . 0.4(2) ?
C5 C6 C7 C8 . . . . 0.0(2) ?
C6 C7 C8 C9 . . . . -0.6(2) ?
C5 C4 C9 C8 . . . . -0.41(19) ?
C1 C4 C9 C8 . . . . -176.93(12) ?
C7 C8 C9 C4 . . . . 0.8(2) ?
N2 C1 C10 C11 . . . . 12.73(16) ?
C4 C1 C10 C11 . . . . 141.71(12) ?
C2 C1 C10 C11 . . . . -95.46(13) ?
N2 C1 C10 C15 . . . . -174.51(11) ?
C4 C1 C10 C15 . . . . -45.53(15) ?
C2 C1 C10 C15 . . . . 77.30(13) ?
C15 C10 C11 C12 . . . . 0.05(19) ?
C1 C10 C11 C12 . . . . 172.84(12) ?
C10 C11 C12 C13 . . . . -0.7(2) ?
C11 C12 C13 C14 . . . . 0.8(2) ?
C12 C13 C14 C15 . . . . -0.2(2) ?
C13 C14 C15 C10 . . . . -0.5(2) ?
C11 C10 C15 C14 . . . . 0.53(19) ?
C1 C10 C15 C14 . . . . -172.36(12) ?
C2 N1 C16 C17 . . . . -67.44(15) ?
C3 N1 C16 C17 . . . . 103.23(14) ?
N1 C16 C17 C22 . . . . 131.78(13) ?
N1 C16 C17 C18 . . . . -48.94(16) ?
C22 C17 C18 C19 . . . . -0.11(19) ?
C16 C17 C18 C19 . . . . -179.40(12) ?
C17 C18 C19 C20 . . . . 0.4(2) ?
C18 C19 C20 C21 . . . . -0.2(2) ?
C19 C20 C21 C22 . . . . -0.3(2) ?
C20 C21 C22 C17 . . . . 0.6(2) ?
C18 C17 C22 C21 . . . . -0.4(2) ?
C16 C17 C22 C21 . . . . 178.90(12) ?
C3 N2 C23 C24 . . . . -80.83(15) ?
C1 N2 C23 C24 . . . . 98.26(14) ?
N2 C23 C24 C25 . . . . 172.26(11) ?
C23 C24 C25 Br1 . . . . 178.82(9) ?
